data_7009692
loop_
_publ_author_name
'Sagatys, Dalius S.'
'Dahlgren, Cathrine'
'Smith, Graham'
'Bott, Raymond C.'
'White, Jonathan M.'

_publ_section_title
;
 The complex chemistry of N-(phosphonomethyl)glycine (glyphosate):
 preparation and characterization of the ammonium, lithium, sodium (4
 polymorphs) and silver(I) complexes
;
_journal_issue 19
_journal_name_full 'Journal of the Chemical Society, Dalton Transactions'
_journal_page_first 3404
_journal_paper_doi 10.1039/b002748k
_journal_year 2000
_chemical_formula_sum 'C3 H11 N2 O5 P'
_chemical_formula_weight 186.10
_space_group_IT_number 14
_symmetry_cell_setting monoclinic
_symmetry_Int_Tables_number 14
_symmetry_space_group_name_Hall '-P 2ybc'
_symmetry_space_group_name_H-M 'P 1 21/c 1'
_audit_creation_date 'Wed Oct 27 09:30:47 1999'
_audit_creation_method 'from TEXRAY.INF file'
_cell_angle_alpha 90
_cell_angle_beta 100.53(1)
_cell_angle_gamma 90
_cell_formula_units_Z 4
_cell_length_a 5.1224(9)
_cell_length_b 17.356(2)
_cell_length_c 8.934(1)
_cell_measurement_reflns_used 25
_cell_measurement_temperature 295.2
_cell_measurement_theta_max 39.4
_cell_measurement_theta_min 22.4
_cell_volume 780.90(19)
_computing_cell_refinement 'MSC/AFC Diffractometer Control'
_computing_data_collection 'MSC/AFC Diffractometer Control'
_computing_data_reduction teXsan
_computing_publication_material teXsan
_computing_structure_refinement teXsan
_diffrn_ambient_temperature 295.2
_diffrn_measurement_device AFC7R
_diffrn_measurement_method 'omega/2-theta scans'
_diffrn_orient_matrix_UB_11 0.06341
_diffrn_orient_matrix_UB_12 0.02425
_diffrn_orient_matrix_UB_13 0.10168
_diffrn_orient_matrix_UB_21 0.01989
_diffrn_orient_matrix_UB_22 0.05047
_diffrn_orient_matrix_UB_23 -0.05074
_diffrn_orient_matrix_UB_31 -0.18711
_diffrn_orient_matrix_UB_32 0.01358
_diffrn_orient_matrix_UB_33 0.00698
_diffrn_radiation_monochromator graphite
_diffrn_radiation_source 'X-ray tube'
_diffrn_radiation_type MoKalpha
_diffrn_radiation_wavelength 0.7107
_diffrn_reflns_av_R_equivalents 3.30
_diffrn_reflns_limit_h_max 7
_diffrn_reflns_limit_h_min 0
_diffrn_reflns_limit_k_max 23
_diffrn_reflns_limit_k_min 0
_diffrn_reflns_limit_l_max 12
_diffrn_reflns_limit_l_min -12
_diffrn_reflns_number 2584
_diffrn_reflns_theta_max 29.97
_diffrn_standards_decay_% 0.42
_diffrn_standards_interval_count 150
_diffrn_standards_number 3
_exptl_absorpt_coefficient_mu 0.334
_exptl_absorpt_correction_type none
_exptl_crystal_colour clear
_exptl_crystal_density_diffrn 1.583
_exptl_crystal_description prism
_exptl_crystal_F_000 392.00
_exptl_crystal_size_max 0.280
_exptl_crystal_size_mid 0.250
_exptl_crystal_size_min 0.060
_refine_diff_density_max 0.33
_refine_diff_density_min -0.31
_refine_ls_extinction_coef 89.18620
_refine_ls_extinction_method Zachariasen_type_2_Gaussian_isotropic
_refine_ls_goodness_of_fit_obs 1.709
_refine_ls_hydrogen_treatment refall
_refine_ls_matrix_type full
_refine_ls_number_parameters 145
_refine_ls_number_reflns 1405
_refine_ls_number_restraints 0
_refine_ls_R_factor_obs 0.0388
_refine_ls_shift/esd_max 0.3440
_refine_ls_structure_factor_coef F
_refine_ls_weighting_scheme sigma
_refine_ls_wR_factor_obs 0.0498
_reflns_number_observed 1405
_reflns_number_total 2353
_reflns_observed_criterion 2.00
_cod_data_source_file b002748k.txt
_cod_data_source_block COMPOUND(1)
_cod_depositor_comments
;
The following automatic conversions were performed:

'_atom_site_thermal_displace_type' tag value 'Uij' was replaced with
'Uani' value 22 times.

Automatic conversion script
Id: cif_fix_values 1646 2011-03-28 12:23:43Z adriana 
;
_cod_original_cell_volume 780.9(2)
_cod_original_sg_symbol_H-M 'P 21/c     '
_cod_original_formula_sum 'C3 H11 N2 O5 P '
_cod_database_code 7009692

loop_
_symmetry_equiv_pos_as_xyz
'   +x,   +y,   +z'
'   -x,1/2+y,1/2-z'
'   -x,   -y,   -z'
'   +x,1/2-y,1/2+z'

loop_
_atom_site_aniso_label
_atom_site_aniso_U_11
_atom_site_aniso_U_22
_atom_site_aniso_U_33
_atom_site_aniso_U_12
_atom_site_aniso_U_13
_atom_site_aniso_U_23
P(1) 0.0209(2) 0.0210(2) 0.0152(2) 0.0003(2) 0.0058(1) -0.0001(2)
O(1) 0.0238(7) 0.0298(8) 0.0448(9) 0.0021(6) 0.0111(7) -0.0113(7)
O(2) 0.0303(8) 0.0462(9) 0.0234(7) -0.0020(7) 0.0046(6) -0.0103(7)
O(3) 0.0366(8) 0.0248(7) 0.0196(6) -0.0042(6) 0.0085(6) 0.0026(6)
O(4) 0.0274(7) 0.0435(10) 0.0216(7) -0.0118(6) 0.0072(5) -0.0087(6)
O(5) 0.0355(8) 0.0314(8) 0.0163(6) 0.0082(6) 0.0102(5) 0.0007(6)
N(1) 0.0200(7) 0.0213(7) 0.0175(7) 0.0022(6) 0.0054(6) -0.0026(6)
N(2) 0.0290(9) 0.0224(9) 0.0265(8) -0.0015(7) 0.0065(7) -0.0029(7)
C(1) 0.0243(8) 0.0192(9) 0.0246(8) 0.0000(7) 0.0095(7) -0.0042(8)
C(2) 0.0213(9) 0.028(1) 0.0205(8) 0.0087(8) 0.0022(7) -0.0014(8)
C(3) 0.0216(9) 0.0239(9) 0.038(1) 0.0010(7) 0.0122(8) 0.0063(9)

loop_
_atom_site_label
_atom_site_fract_x
_atom_site_fract_y
_atom_site_fract_z
_atom_site_U_iso_or_equiv
_atom_site_thermal_displace_type
_atom_site_calc_flag
_atom_site_calc_attached_atom
P(1) 0.72295(10) 0.21978(3) 0.73140(5) 0.0187(1) Uani ? ?
O(1) -0.0630(3) 0.45428(9) 0.7034(2) 0.0322(4) Uani ? ?
O(2) 0.3589(3) 0.44637(10) 0.8249(2) 0.0333(4) Uani ? ?
O(3) 0.6175(3) 0.15611(8) 0.8169(1) 0.0266(3) Uani ? ?
O(4) 0.9373(3) 0.26908(10) 0.8378(2) 0.0305(4) Uani ? ?
O(5) 0.8391(3) 0.19561(8) 0.5967(1) 0.0271(4) Uani ? ?
N(1) 0.4991(3) 0.35757(9) 0.6007(2) 0.0194(4) Uani ? ?
N(2) 0.2193(4) 0.4307(1) 1.1153(2) 0.0258(4) Uani ? ?
C(1) 0.1777(4) 0.4381(1) 0.7127(2) 0.0221(4) Uani ? ?
C(2) 0.2570(4) 0.4069(1) 0.5676(2) 0.0233(5) Uani ? ?
C(3) 0.4450(4) 0.2841(1) 0.6737(3) 0.0271(5) Uani ? ?
H(1) 0.393(5) 0.409(1) 1.181(3) 0.055(8) Uani ? ?
H(2) 0.267(5) 0.444(1) 1.035(3) 0.045(8) Uani ? ?
H(3) 0.075(5) 0.396(2) 1.108(3) 0.054(8) Uani ? ?
H(4) 0.155(6) 0.482(2) 1.169(3) 0.071(9) Uani ? ?
H(5) 0.125(4) 0.378(1) 0.510(2) 0.027(6) Uani ? ?
H(6) 0.289(5) 0.452(1) 0.506(3) 0.048(7) Uani ? ?
H(9) 0.643(4) 0.389(1) 0.662(3) 0.033(6) Uani ? ?
H(10) 0.560(4) 0.351(1) 0.517(3) 0.032(6) Uani ? ?
H(11) 0.360(5) 0.295(2) 0.752(3) 0.054(8) Uani ? ?
H(12) 0.324(4) 0.258(1) 0.608(3) 0.036(6) Uani ? ?
H(13) 0.920(7) 0.285(2) 0.904(4) 0.11(1) Uani ? ?

loop_
_atom_type_symbol
_atom_type_oxidation_number
_atom_type_number_in_cell
_atom_type_scat_dispersion_real
_atom_type_scat_dispersion_imag
_atom_type_scat_source
C 0 12 0.003 0.002 'International Tables'
H 0 44 0.000 0.000 'International Tables'
N 0 8 0.006 0.003 'International Tables'
O 0 20 0.011 0.006 'International Tables'
P 0 4 0.102 0.094 'International Tables'

loop_
_geom_angle_atom_site_label_1
_geom_angle_atom_site_label_2
_geom_angle_atom_site_label_3
_geom_angle
_geom_angle_site_symmetry_1
_geom_angle_site_symmetry_2
_geom_angle_site_symmetry_3
_geom_angle_publ_flag
O(3) P(1) O(4) 111.8(1) ? ? ? yes
O(3) P(1) O(5) 115.9(1) ? ? ? yes
O(3) P(1) C(3) 105.2(1) ? ? ? yes
O(4) P(1) O(5) 107.6(1) ? ? ? yes
O(4) P(1) C(3) 105.3(1) ? ? ? yes
O(5) P(1) C(3) 110.6(1) ? ? ? yes
C(2) N(1) C(3) 111.5(2) ? ? ? yes
O(1) C(1) O(2) 127.5(2) ? ? ? yes
O(1) C(1) C(2) 115.7(2) ? ? ? yes
O(2) C(1) C(2) 116.8(2) ? ? ? yes
N(1) C(2) C(1) 112.1(2) ? ? ? yes
P(1) C(3) N(1) 117.1(2) ? ? ? yes

loop_
_geom_bond_atom_site_label_1
_geom_bond_atom_site_label_2
_geom_bond_distance
_geom_bond_site_symmetry_1
_geom_bond_site_symmetry_2
_geom_bond_publ_flag
P(1) O(3) 1.499(2) ? ? yes
P(1) O(4) 1.569(2) ? ? yes
P(1) O(5) 1.497(2) ? ? yes
P(1) C(3) 1.808(3) ? ? yes
O(1) C(1) 1.252(3) ? ? yes
O(2) C(1) 1.244(3) ? ? yes
N(1) C(2) 1.492(3) ? ? yes
N(1) C(3) 1.482(3) ? ? yes
C(1) C(2) 1.527(4) ? ? yes
